data_4000135
loop_
_publ_author_name
'Homayoun Nozary'
'Claude Piguet'
'Jean-Pierre Rivera'
'Paul Tissot'
'Pierre-Yves Morgantini'
'Jacques Weber'
'Bernardinelli, G\'erald'
'Jean-Claude G. B&#x0081;nzli'
'Robert Deschenaux'
'Bertrand Donnio'
'Daniel Guillon'

_publ_section_title
;
Aromatic Bent-Core Liquid Crystals: an Opportunity for Introducing
Terdentate Binding Units into Mesophases
;
_journal_name_full 'Chemistry of Materials'
_journal_year 2002
_chemical_formula_moiety 'C63 H61 N5 O10'
_chemical_formula_sum 'C63 H61 N5 O10'
_chemical_formula_weight 1048.3
_space_group_IT_number 2
_symmetry_cell_setting triclinic
_symmetry_space_group_name_Hall '-P 1'
_symmetry_space_group_name_H-M 'P -1'
_cell_angle_alpha 102.886(8)
_cell_angle_beta 99.294(7)
_cell_angle_gamma 90.223(8)
_cell_formula_units_Z 2
_cell_length_a 9.7295(6)
_cell_length_b 13.7023(10)
_cell_length_c 20.9998(14)
_cell_measurement_reflns_used 7665
_cell_measurement_temperature 200
_cell_measurement_theta_max 26
_cell_measurement_theta_min 4.3
_cell_volume 2691.0(4)
_diffrn_detector_area_resol_mean 6
_diffrn_measurement_device_type 'Stoe Ipds'
_diffrn_measurement_method \f
_diffrn_radiation_type MoK\a
_diffrn_radiation_wavelength .71073
_diffrn_reflns_av_R_equivalents .044
_diffrn_reflns_limit_h_max 11
_diffrn_reflns_limit_h_min -11
_diffrn_reflns_limit_k_max 16
_diffrn_reflns_limit_k_min -16
_diffrn_reflns_limit_l_max 25
_diffrn_reflns_limit_l_min -25
_diffrn_reflns_number .214660+05
_diffrn_reflns_theta_max 26.
_diffrn_standards_decay_% 0
_exptl_absorpt_coefficient_mu .09
_exptl_absorpt_correction_T_max .9935
_exptl_absorpt_correction_T_min .9718
_exptl_absorpt_correction_type numerical
_exptl_absorpt_process_details 'XRED; Stoe & Cie, 1999'
_exptl_crystal_colour colorless
_exptl_crystal_density_diffrn 1.294
_exptl_crystal_density_meas ?
_exptl_crystal_description needle
_exptl_crystal_size_max .29
_exptl_crystal_size_mid .26
_exptl_crystal_size_min .08
_refine_diff_density_max .36
_refine_diff_density_min -.444
_refine_ls_extinction_method none
_refine_ls_goodness_of_fit_ref 2.016
_refine_ls_hydrogen_treatment calculated
_refine_ls_number_parameters 752
_refine_ls_number_reflns 5436
_refine_ls_R_factor_gt .053
_refine_ls_shift/su_max .017
_refine_ls_structure_factor_coef F
_refine_ls_weighting_details \w=1/[\s^2^(Fo)+0.0002(Fo^2^)]
_refine_ls_weighting_scheme calc
_refine_ls_wR_factor_ref .056
_reflns_number_gt 5287
_reflns_number_total 9820
_reflns_threshold_expression 'refl observed if Fo > 4.0 \s(Fo)'
_cod_depositor_comments
;
The following automatic conversions were performed:

'_exptl_crystal_density_meas' value 'not_measured' was changed to '?'
- the value is perceived as not measured.

Automatic conversion script
Id: cif_fix_values 3008 2015-01-20 13:52:24Z robertas 
;
_cod_database_code 4000135

loop_
_symmetry_equiv_pos_as_xyz
+x,+y,+z
-x,-y,-z

loop_
_atom_site_label
_atom_site_fract_x
_atom_site_fract_y
_atom_site_fract_z
_atom_site_U_iso_or_equiv
_atom_site_occupancy
_atom_site_adp_type
O1 .7491(3) .54600(17) .31915(12) .0554(13) 1.00000 Uani
O2 .8089(4) .3944(3) .26954(16) .0884(19) 1.00000 Uani
O3 1.3043(3) .65975(17) .22525(11) .0539(13) 1.00000 Uani
O4 1.2035(3) .6605(3) .12093(14) .0706(16) 1.00000 Uani
O5 1.8137(3) .83397(19) .12948(13) .0607(14) 1.00000 Uani
O6 -.3352(3) -.04995(18) .63717(12) .0594(14) 1.00000 Uani
O7 -.3397(3) .09231(19) .71477(12) .0627(15) 1.00000 Uani
O8 -.8034(3) -.16613(18) .79007(12) .0581(14) 1.00000 Uani
O9 -.9639(3) -.1504(3) .70350(15) .0806(18) 1.00000 Uani
O10 -1.3361(4) -.2892(3) .89254(14) .0859(19) 1.00000 Uani
N1 .2764(3) .2566(2) .51880(13) .0445(14) 1.00000 Uani
N2 .5702(3) .3717(3) .47060(14) .0489(16) 1.00000 Uani
N3 .3478(3) .3725(2) .42010(13) .0447(15) 1.00000 Uani
N4 .0957(3) .1252(3) .61676(13) .0501(15) 1.00000 Uani
N5 .0045(3) .14538(19) .51522(13) .0443(15) 1.00000 Uani
C1 .4060(4) .2922(3) .52069(16) .0438(18) 1.00000 Uani
C2 .5187(4) .2797(3) .56793(17) .0506(19) 1.00000 Uani
C3 .4973(4) .2289(3) .61594(18) .056(2) 1.00000 Uani
C4 .3642(4) .1910(3) .61413(17) .0512(19) 1.00000 Uani
C5 .2570(4) .2055(3) .56504(16) .0439(17) 1.00000 Uani
C6 .4390(4) .3460(3) .47022(16) .0445(18) 1.00000 Uani
C7 .5664(4) .4180(3) .41849(16) .0457(18) 1.00000 Uani
C8 .6767(4) .4599(3) .39605(17) .0500(18) 1.00000 Uani
C9 .6417(4) .4999(3) .34180(18) .051(2) 1.00000 Uani
C10 .5051(5) .5005(3) .30897(18) .055(3) 1.00000 Uani
C11 .3953(4) .4599(3) .33061(18) .055(2) 1.00000 Uani
C12 .4306(4) .4190(3) .38625(17) .0455(18) 1.00000 Uani
C13 .8316(4) .4828(3) .28416(18) .054(2) 1.00000 Uani
C14 .9498(4) .5351(3) .26837(16) .0465(18) 1.00000 Uani
C15 1.0239(4) .4792(3) .22187(18) .0531(19) 1.00000 Uani
C16 1.1387(4) .5212(3) .20512(17) .0522(19) 1.00000 Uani
C17 1.1811(4) .6184(3) .23670(16) .0460(18) 1.00000 Uani
C18 1.1104(4) .6761(3) .28295(18) .0525(19) 1.00000 Uani
C19 .9928(4) .6340(3) .29825(17) .0511(19) 1.00000 Uani
C20 1.3049(5) .6756(3) .16314(19) .051(2) 1.00000 Uani
C21 1.4438(4) .7129(3) .15658(17) .0474(18) 1.00000 Uani
C22 1.5613(4) .7150(3) .20396(17) .0520(19) 1.00000 Uani
C23 1.6884(4) .7525(3) .19636(18) .057(2) 1.00000 Uani
C24 1.6968(4) .7897(3) .14038(18) .0510(19) 1.00000 Uani
C25 1.5797(5) .7864(3) .09213(18) .055(2) 1.00000 Uani
C26 1.4544(4) .7484(3) .09999(17) .0515(19) 1.00000 Uani
C27 1.9417(5) .8353(4) .17522(19) .067(3) 1.00000 Uani
C28 2.0436(5) .9069(4) .1599(3) .076(3) 1.00000 Uani
C29 2.0720(5) .8839(3) .0901(2) .066(3) 1.00000 Uani
C30 2.1790(5) .9575(4) .0800(3) .069(3) 1.00000 Uani
C31 2.2086(6) .9395(4) .0108(3) .090(3) 1.00000 Uani
C32 2.3089(7) 1.0153(6) .0007(3) .122(5) 1.00000 Uani
C33 .1175(4) .1605(3) .56530(17) .0444(18) 1.00000 Uani
C34 -.0389(4) .0844(3) .59975(16) .0457(18) 1.00000 Uani
C35 -.1154(4) .0358(3) .63564(17) .0515(19) 1.00000 Uani
C36 -.2475(4) .0020(3) .60535(18) .0517(19) 1.00000 Uani
C37 -.3061(4) .0121(3) .54252(19) .056(2) 1.00000 Uani
C38 -.2321(4) .0602(3) .50662(17) .0540(19) 1.00000 Uani
C39 -.0981(4) .0967(3) .53682(17) .0453(18) 1.00000 Uani
C40 -.3809(4) .0069(3) .69028(17) .0491(19) 1.00000 Uani
C41 -.4888(4) -.0459(3) .71441(17) .0500(19) 1.00000 Uani
C42 -.5342(5) .0058(3) .77147(19) .059(2) 1.00000 Uani
C43 -.6397(5) -.0355(3) .79509(19) .061(3) 1.00000 Uani
C44 -.6985(4) -.1282(3) .76203(18) .053(2) 1.00000 Uani
C45 -.6525(4) -.1838(3) .70650(18) .059(2) 1.00000 Uani
C46 -.5465(4) -.1412(3) .68204(18) .060(3) 1.00000 Uani
C47 -.9368(5) -.1704(3) .7568(2) .056(3) 1.00000 Uani
C48 -1.0400(5) -.1989(3) .79436(17) .051(2) 1.00000 Uani
C49 -1.1801(5) -.2028(3) .76653(18) .060(3) 1.00000 Uani
C50 -1.2821(5) -.2318(4) .7983(2) .068(3) 1.00000 Uani
C51 -1.2440(5) -.2577(3) .8584(2) .063(3) 1.00000 Uani
C52 -1.1044(5) -.2520(3) .88854(19) .062(3) 1.00000 Uani
C53 -1.0026(4) -.2227(3) .85591(18) .055(2) 1.00000 Uani
C54 -1.4904(14) -.2800(10) .8598(8) .069(7) .50000 Uani
C55 -1.5853(10) -.3245(9) .9002(5) .080(7) .50000 Uani
C56 -1.5588(16) -.4333(9) .8983(6) .082(8) .50000 Uani
C57 -1.6312(14) -.4908(8) .9444(6) .084(7) .50000 Uani
C58 -1.771(2) -.5058(17) .9248(10) .128(8) .50000 Uiso
C59 -1.8289(16) -.5651(15) .9669(11) .105(11) .50000 Uani
C54' -1.4688(17) -.3248(11) .8696(8) .091(9) .50000 Uani
C55' -1.5131(12) -.3851(12) .9154(5) .086(8) .50000 Uani
C56' -1.6629(12) -.4225(9) .8955(6) .090(7) .50000 Uani
C57' -1.7041(14) -.4832(17) .9420(7) .187(16) .50000 Uani
C58' -1.837(3) -.5312(13) .9268(7) .169(16) .50000 Uani
C59' -1.8713(13) -.5862(14) .9760(9) .076(8) .50000 Uani
C60 .1946(4) .3664(3) .40496(18) .055(2) 1.00000 Uani
C61 .1333(5) .4676(4) .4252(3) .071(3) 1.00000 Uani
C62 -.0182(4) .1749(3) .45121(16) .0486(18) 1.00000 Uani
C63 -.0889(5) .2744(3) .4572(2) .065(3) 1.00000 Uani
H2 .62224 .30961 .56724 .05000 1.00000 Uiso
H3 .58313 .21891 .65398 .05000 1.00000 Uiso
H4 .34368 .15017 .65083 .05000 1.00000 Uiso
H8 .78426 .46054 .42068 .05000 1.00000 Uiso
H10 .48452 .53314 .26572 .05000 1.00000 Uiso
H11 .28770 .45982 .30584 .05000 1.00000 Uiso
H15 .99073 .40165 .19852 .05000 1.00000 Uiso
H16 1.19442 .47836 .16775 .05000 1.00000 Uiso
H18 1.14620 .75291 .30699 .05000 1.00000 Uiso
H19 .93432 .67862 .33369 .05000 1.00000 Uiso
H22 1.55342 .68677 .24787 .05000 1.00000 Uiso
H23 1.78072 .75296 .23360 .05000 1.00000 Uiso
H25 1.58734 .81400 .04799 .05000 1.00000 Uiso
H26 1.36292 .74594 .06206 .05000 1.00000 Uiso
H271 1.92325 .86101 .22599 .05000 1.00000 Uiso
H272 1.98268 .76043 .16880 .05000 1.00000 Uiso
H281 2.00212 .98148 .16983 .05000 1.00000 Uiso
H282 2.14220 .90639 .19276 .05000 1.00000 Uiso
H291 2.11119 .80853 .07887 .05000 1.00000 Uiso
H292 1.97514 .88720 .05663 .05000 1.00000 Uiso
H301 2.14054 1.03271 .09303 .05000 1.00000 Uiso
H302 2.27616 .95234 .11299 .05000 1.00000 Uiso
H311 2.25189 .86570 -.00150 .05000 1.00000 Uiso
H312 2.11074 .94111 -.02256 .05000 1.00000 Uiso
H321 2.26564 1.08897 .01294 .05000 1.00000 Uiso
H322 2.40679 1.01356 .03400 .05000 1.00000 Uiso
H323 2.33050 1.00209 -.04981 .05000 1.00000 Uiso
H35 -.07204 .02548 .68484 .05000 1.00000 Uiso
H37 -.41158 -.01790 .52126 .05000 1.00000 Uiso
H38 -.27642 .06918 .45726 .05000 1.00000 Uiso
H42 -.48662 .07887 .79763 .05000 1.00000 Uiso
H43 -.67624 .00504 .83966 .05000 1.00000 Uiso
H45 -.69731 -.25857 .68249 .05000 1.00000 Uiso
H46 -.50914 -.18231 .63785 .05000 1.00000 Uiso
H49 -1.21021 -.18260 .71898 .05000 1.00000 Uiso
H50 -1.39155 -.23440 .77601 .05000 1.00000 Uiso
H52 -1.07543 -.27005 .93683 .05000 1.00000 Uiso
H53 -.89312 -.21860 .87857 .05000 1.00000 Uiso
H541 -1.51258 -.20149 .86160 .05000 .50000 Uiso
H542 -1.50835 -.32197 .80839 .05000 .50000 Uiso
H551 -1.56448 -.28212 .95163 .05000 .50000 Uiso
H552 -1.69407 -.31756 .87954 .05000 .50000 Uiso
H561 -1.59289 -.47464 .84744 .05000 .50000 Uiso
H562 -1.44657 -.43907 .91175 .05000 .50000 Uiso
H571 -1.58268 -.56218 .94486 .05000 .50000 Uiso
H572 -1.61436 -.44443 .99534 .05000 .50000 Uiso
H581 -1.82028 -.43668 .92691 .05000 .50000 Uiso
H582 -1.78816 -.55150 .87330 .05000 .50000 Uiso
H591 -1.77796 -.63603 .96461 .05000 .50000 Uiso
H592 -1.81008 -.52121 1.01822 .05000 .50000 Uiso
H593 -1.94037 -.57877 .95045 .05000 .50000 Uiso
H541' -1.53713 -.26254 .86784 .05000 .50000 Uiso
H542' -1.47488 -.37239 .82009 .05000 .50000 Uiso
H551' -1.44350 -.44702 .90378 .05000 .50000 Uiso
H552' -1.48967 -.35109 .96821 .05000 .50000 Uiso
H561' -1.76277 -.41309 .86585 .05000 .50000 Uiso
H562' -1.60324 -.47623 .86579 .05000 .50000 Uiso
H571' -1.64546 -.52811 .97062 .05000 .50000 Uiso
H572' -1.72578 -.41082 .97527 .05000 .50000 Uiso
H581' -1.89833 -.46284 .93088 .05000 .50000 Uiso
H582' -1.86509 -.57736 .87726 .05000 .50000 Uiso
H591' -1.81099 -.65364 .97203 .05000 .50000 Uiso
H592' -1.84423 -.53912 1.02565 .05000 .50000 Uiso
H593' -1.98203 -.60750 .96622 .05000 .50000 Uiso
H601 .16234 .33782 .35178 .05000 1.00000 Uiso
H602 .15545 .31513 .43145 .05000 1.00000 Uiso
H611 .16553 .49609 .47840 .05000 1.00000 Uiso
H612 .17242 .51878 .39873 .05000 1.00000 Uiso
H613 .01978 .46305 .41402 .05000 1.00000 Uiso
H621 .08199 .18199 .43543 .05000 1.00000 Uiso
H622 -.08403 .11758 .41454 .05000 1.00000 Uiso
H631 -.18903 .26736 .47301 .05000 1.00000 Uiso
H632 -.02301 .33177 .49390 .05000 1.00000 Uiso
H633 -.10564 .29630 .40982 .05000 1.00000 Uiso

loop_
_atom_type_symbol
_atom_type_scat_source
_atom_type_scat_dispersion_real
_atom_type_scat_dispersion_imag
C Int._Tables_Vol_IV_Tables_2.2B_and_2.3.1 .002 .002
H Int._Tables_Vol_IV_Tables_2.2B_and_2.3.1 0 0
N Int._Tables_Vol_IV_Tables_2.2B_and_2.3.1 .004 .003
O Int._Tables_Vol_IV_Tables_2.2B_and_2.3.1 .008 .006
